data_4122475
loop_
_publ_author_name
'Chitnis, Saurabh S.'
'Whalen, J. Marc'
'Burford, Neil'

_publ_section_title
;
 Influence of charge and coordination number on bond dissociation
 energies, distances, and vibrational frequencies for the
 phosphorus-phosphorus bond.
;
_journal_issue 35
_journal_name_full 'Journal of the American Chemical Society'
_journal_page_first 12498
_journal_page_last 12506
_journal_paper_doi 10.1021/ja507413s
_journal_volume 136
_journal_year 2014
_chemical_formula_moiety 'C4 H12 P2 S2'
_chemical_formula_sum 'C4 H12 P2 S2'
_chemical_formula_weight 186.20
_chemical_name_systematic
;
 ?
;
_space_group_crystal_system monoclinic
_space_group_IT_number 12
_space_group_name_Hall '-C 2y'
_space_group_name_H-M_alt 'C 1 2/m 1'
_symmetry_space_group_name_Hall '-C 2y'
_symmetry_space_group_name_H-M 'C 1 2/m 1'
_atom_sites_solution_hydrogens difmap
_atom_sites_solution_primary direct
_audit_creation_date 2014-07-14
_audit_creation_method
;
Olex2 1.2
(compiled 2014.06.27 svn.r2953 for OlexSys, GUI svn.r4855)
;
_cell_angle_alpha 90
_cell_angle_beta 95.020(2)
_cell_angle_gamma 90
_cell_formula_units_Z 6
_cell_length_a 18.657(4)
_cell_length_b 10.618(2)
_cell_length_c 6.9703(15)
_cell_measurement_reflns_used 3463
_cell_measurement_temperature 173(2)
_cell_measurement_theta_max 27.48
_cell_measurement_theta_min 2.93
_cell_volume 1375.5(5)
_computing_cell_refinement 'SAINT v7.68A (Bruker, 2009)'
_computing_data_reduction 'SAINT v7.68A (Bruker, 2009)'
_computing_molecular_graphics 'Olex2 (Dolomanov et al., 2009)'
_computing_publication_material 'Olex2 (Dolomanov et al., 2009)'
_computing_structure_refinement 'ShelXL (Sheldrick, 2008)'
_computing_structure_solution 'XT (Sheldrick, 2008)'
_diffrn_ambient_temperature 173.15
_diffrn_detector 'Bruker APEX2 area detector'
_diffrn_detector_area_resol_mean 7.9
_diffrn_detector_type 'CCD area detector'
_diffrn_measured_fraction_theta_full 1.000
_diffrn_measured_fraction_theta_max 0.998
_diffrn_measurement_device 'three-circle diffractometer'
_diffrn_measurement_device_type 'Bruker APEX-II CCD'
_diffrn_measurement_method '\w scans'
_diffrn_radiation_monochromator graphite
_diffrn_radiation_probe x-ray
_diffrn_radiation_type MoK\a
_diffrn_radiation_wavelength 0.71073
_diffrn_reflns_av_R_equivalents 0.0154
_diffrn_reflns_av_unetI/netI 0.0151
_diffrn_reflns_Laue_measured_fraction_full 1.000
_diffrn_reflns_Laue_measured_fraction_max 0.998
_diffrn_reflns_limit_h_max 24
_diffrn_reflns_limit_h_min -24
_diffrn_reflns_limit_k_max 13
_diffrn_reflns_limit_k_min -13
_diffrn_reflns_limit_l_max 9
_diffrn_reflns_limit_l_min -9
_diffrn_reflns_number 5615
_diffrn_reflns_point_group_measured_fraction_full 1.000
_diffrn_reflns_point_group_measured_fraction_max 0.998
_diffrn_reflns_theta_full 26.000
_diffrn_reflns_theta_max 27.493
_diffrn_reflns_theta_min 2.192
_diffrn_source 'fine focus sealed X-ray tube'
_diffrn_source_type 'Bruker Krystalloflex 780'
_diffrn_standards_number 0
_exptl_absorpt_coefficient_mu 0.845
_exptl_absorpt_correction_T_max 0.9469
_exptl_absorpt_correction_T_min 0.8395
_exptl_absorpt_correction_type integration
_exptl_absorpt_process_details 'SADABS (Sheldrick, 2008)'
_exptl_crystal_colour 'clear colourless'
_exptl_crystal_colour_lustre clear
_exptl_crystal_colour_primary colourless
_exptl_crystal_density_diffrn 1.349
_exptl_crystal_description fragment
_exptl_crystal_F_000 588
_exptl_crystal_recrystallization_method 'grown from CH2Cl2'
_exptl_crystal_size_max 0.261
_exptl_crystal_size_mid 0.239
_exptl_crystal_size_min 0.221
_refine_diff_density_max 0.332
_refine_diff_density_min -0.289
_refine_diff_density_rms 0.063
_refine_ls_extinction_method none
_refine_ls_goodness_of_fit_ref 1.082
_refine_ls_hydrogen_treatment refall
_refine_ls_matrix_type full
_refine_ls_number_parameters 100
_refine_ls_number_reflns 1658
_refine_ls_number_restraints 42
_refine_ls_restrained_S_all 1.069
_refine_ls_R_factor_all 0.0227
_refine_ls_R_factor_gt 0.0206
_refine_ls_shift/su_max 0.001
_refine_ls_shift/su_mean 0.000
_refine_ls_structure_factor_coef Fsqd
_refine_ls_weighting_details 'w=1/[\s^2^(Fo^2^)+(0.0343P)^2^+0.2983P] where P=(Fo^2^+2Fc^2^)/3'
_refine_ls_weighting_scheme calc
_refine_ls_wR_factor_gt 0.0555
_refine_ls_wR_factor_ref 0.0573
_reflns_Friedel_coverage 0.000
_reflns_number_gt 1514
_reflns_number_total 1658
_reflns_threshold_expression 'I > 2\s(I)'
_cod_data_source_file ja507413s_si_002.cif
_cod_data_source_block vic1422
_cod_depositor_comments 'Adding full bibliography for 4122475.cif.'
_cod_database_code 4122475
_shelxl_version_number 2014-3
_shelx_space_group_comment
;
The symmetry employed for this shelxl refinement is uniquely defined
by the following loop, which should always be used as a source of
symmetry information in preference to the above space-group names.
They are only intended as comments.
;
_shelx_estimated_absorpt_t_max 0.835
_shelx_estimated_absorpt_t_min 0.810
_olex2_refinement_description
;
1. Others
 Fixed U12: S4(0) S5(0) P1(0) P2(0) S6(0) P3(0)
 Fixed U23: S4(0) S5(0) P1(0) P2(0) S6(0) P3(0)
 Fixed Y: S4(0.5) S5(0.5) P1(0.5) P2(0.5) S6(0.5) P3(0.5)
;
_olex2_submission_special_instructions 'No special instructions were received'

loop_
_space_group_symop_operation_xyz
'x, y, z'
'-x, y, -z'
'x+1/2, y+1/2, z'
'-x+1/2, y+1/2, -z'
'-x, -y, -z'
'x, -y, z'
'-x+1/2, -y+1/2, -z'
'x+1/2, -y+1/2, z'

loop_
_atom_site_label
_atom_site_type_symbol
_atom_site_fract_x
_atom_site_fract_y
_atom_site_fract_z
_atom_site_U_iso_or_equiv
_atom_site_adp_type
_atom_site_occupancy
_atom_site_site_symmetry_order
_atom_site_calc_flag
_atom_site_refinement_flags_posn
_atom_site_refinement_flags_adp
_atom_site_refinement_flags_occupancy
S4 S 0.73831(2) 0.5000 0.67671(6) 0.02926(11) Uani 1 2 d S T P
S5 S 0.92656(2) 0.5000 0.17872(5) 0.02691(11) Uani 1 2 d S T P
P1 P 0.83500(2) 0.5000 0.58779(5) 0.01990(10) Uani 1 2 d S T P
P2 P 0.83013(2) 0.5000 0.26972(5) 0.01889(10) Uani 1 2 d S T P
C7 C 0.88914(7) 0.63587(12) 0.65614(18) 0.0296(2) Uani 1 1 d . . .
H7A H 0.8635(7) 0.7084(14) 0.615(2) 0.041(4) Uiso 1 1 d . . .
H7B H 0.8970(8) 0.6380(15) 0.792(2) 0.043(4) Uiso 1 1 d . . .
H7C H 0.9326(8) 0.6327(14) 0.598(2) 0.048(4) Uiso 1 1 d . . .
C8 C 0.77548(6) 0.36513(11) 0.20031(18) 0.0275(2) Uani 1 1 d . . .
H8A H 0.8001(8) 0.2903(15) 0.246(2) 0.046(4) Uiso 1 1 d . . .
H8B H 0.7689(8) 0.3618(15) 0.065(2) 0.047(4) Uiso 1 1 d . . .
H8C H 0.7312(9) 0.3727(15) 0.249(2) 0.052(5) Uiso 1 1 d . . .
S6 S 0.58770(2) 0.5000 0.30704(5) 0.02760(11) Uani 1 2 d S T P
P3 P 0.49404(2) 0.5000 0.15627(5) 0.01934(10) Uani 1 2 d S T P
C9 C 0.43823(7) 0.36485(12) 0.18936(18) 0.0297(2) Uani 1 1 d . . .
H9A H 0.4636(8) 0.2918(14) 0.168(2) 0.043(4) Uiso 1 1 d . . .
H9B H 0.3963(8) 0.3668(15) 0.099(2) 0.048(4) Uiso 1 1 d . . .
H9C H 0.4264(7) 0.3662(14) 0.319(2) 0.043(4) Uiso 1 1 d . . .

loop_
_atom_site_aniso_label
_atom_site_aniso_U_11
_atom_site_aniso_U_22
_atom_site_aniso_U_33
_atom_site_aniso_U_23
_atom_site_aniso_U_13
_atom_site_aniso_U_12
S4 0.0224(2) 0.0393(2) 0.0270(2) 0.000 0.00736(15) 0.000
S5 0.02153(19) 0.0320(2) 0.0281(2) 0.000 0.00718(15) 0.000
P1 0.01933(19) 0.0208(2) 0.01971(19) 0.000 0.00232(14) 0.000
P2 0.01916(19) 0.0182(2) 0.01951(19) 0.000 0.00260(14) 0.000
C7 0.0307(6) 0.0287(6) 0.0294(6) -0.0056(5) 0.0021(5) -0.0059(5)
C8 0.0280(6) 0.0245(6) 0.0300(6) -0.0043(4) 0.0026(4) -0.0045(5)
S6 0.02152(19) 0.0343(2) 0.0263(2) 0.000 -0.00126(14) 0.000
P3 0.01817(18) 0.0190(2) 0.0211(2) 0.000 0.00305(14) 0.000
C9 0.0315(6) 0.0277(6) 0.0305(6) 0.0022(4) 0.0060(5) -0.0074(5)

loop_
_atom_type_symbol
_atom_type_description
_atom_type_scat_dispersion_real
_atom_type_scat_dispersion_imag
_atom_type_scat_source
C C 0.0033 0.0016 'International Tables Vol C Tables 4.2.6.8 and 6.1.1.4'
H H 0.0000 0.0000 'International Tables Vol C Tables 4.2.6.8 and 6.1.1.4'
P P 0.1023 0.0942 'International Tables Vol C Tables 4.2.6.8 and 6.1.1.4'
S S 0.1246 0.1234 'International Tables Vol C Tables 4.2.6.8 and 6.1.1.4'

loop_
_geom_angle_atom_site_label_1
_geom_angle_atom_site_label_2
_geom_angle_atom_site_label_3
_geom_angle
_geom_angle_site_symmetry_1
_geom_angle_site_symmetry_3
S4 P1 P2 111.05(2) . .
C7 P1 S4 115.29(4) . .
C7 P1 S4 115.29(4) 6_565 .
C7 P1 P2 103.77(4) 6_565 .
C7 P1 P2 103.77(4) . .
C7 P1 C7 106.44(9) 6_565 .
S5 P2 P1 111.49(2) . .
C8 P2 S5 115.32(4) 6_565 .
C8 P2 S5 115.32(4) . .
C8 P2 P1 104.01(4) 6_565 .
C8 P2 P1 104.01(4) . .
C8 P2 C8 105.46(8) 6_565 .
S6 P3 P3 111.53(3) . 5_665
C9 P3 S6 115.48(4) 6_565 .
C9 P3 S6 115.48(4) . .
C9 P3 P3 103.63(4) 6_565 5_665
C9 P3 P3 103.63(4) . 5_665
C9 P3 C9 105.76(9) 6_565 .

loop_
_geom_bond_atom_site_label_1
_geom_bond_atom_site_label_2
_geom_bond_distance
_geom_bond_site_symmetry_2
S4 P1 1.9580(6) .
S5 P2 1.9591(6) .
P1 P2 2.2110(7) .
P1 C7 1.8012(12) .
P1 C7 1.8012(12) 6_565
P2 C8 1.7994(12) 6_565
P2 C8 1.7994(12) .
S6 P3 1.9588(6) .
P3 P3 2.2091(8) 5_665
P3 C9 1.7996(12) .
P3 C9 1.7996(12) 6_565
